data_1502789
loop_
_publ_author_name
'Senda, Taichi'
'Hanaoka, Hidenori'
'Nakahara, Shinya'
'Oda, Yoshiaki'
'Tsurugi, Hayato'
'Mashima, Kazushi'

_publ_section_title
;
 Rational Design of Silicon-Bridged Fluorenyl&#x2212;Phenoxy Group 4 Metal
 Complexes as Catalysts for Producing High Molecular Weight Copolymers of
 Ethylene and 1-Hexene at Elevated Temperature
;
_journal_issue 5
_journal_name_full Macromolecules
_journal_page_first 2299
_journal_paper_doi 10.1021/ma902700v
_journal_volume 43
_journal_year 2010
_chemical_formula_moiety '2(C36 H48 Cl2 O Si Ti), C7 H8'
_chemical_formula_sum 'C79 H104 Cl4 O2 Si2 Ti2'
_chemical_formula_weight 1379.34
_chemical_name_systematic
; 
 ? 
;
_space_group_IT_number 15
_symmetry_cell_setting monoclinic
_symmetry_Int_Tables_number 15
_symmetry_space_group_name_Hall '-C 2yc'
_symmetry_space_group_name_H-M 'C 1 2/c 1'
_atom_sites_solution_hydrogens geom
_atom_sites_solution_primary direct
_atom_sites_solution_secondary difmap
_audit_creation_method SHELXL-97
_cell_angle_alpha 90.00
_cell_angle_beta 96.115(7)
_cell_angle_gamma 90.00
_cell_formula_units_Z 4
_cell_length_a 26.407(13)
_cell_length_b 14.346(7)
_cell_length_c 20.052(10)
_cell_measurement_reflns_used 6239
_cell_measurement_temperature 113(2)
_cell_measurement_theta_max 27.4
_cell_measurement_theta_min 3.0
_cell_volume 7553(6)
_computing_cell_refinement CrystalClear
_computing_data_collection CrystalClear
_computing_data_reduction CrystalStructure
_computing_publication_material 'CrystalStructure 3.8'
_computing_structure_refinement SHELXL
_computing_structure_solution SIR92
_diffrn_ambient_temperature 113(2)
_diffrn_detector_area_resol_mean 7.31
_diffrn_measured_fraction_theta_full 0.991
_diffrn_measured_fraction_theta_max 0.991
_diffrn_measurement_device_type 'Rigaku Mercury'
_diffrn_measurement_method \w
_diffrn_radiation_monochromator graphite
_diffrn_radiation_source 'fine-focus sealed tube'
_diffrn_radiation_type MoK\a
_diffrn_radiation_wavelength 0.71075
_diffrn_reflns_av_R_equivalents 0.0752
_diffrn_reflns_av_sigmaI/netI 0.0781
_diffrn_reflns_limit_h_max 34
_diffrn_reflns_limit_h_min -34
_diffrn_reflns_limit_k_max 18
_diffrn_reflns_limit_k_min -17
_diffrn_reflns_limit_l_max 26
_diffrn_reflns_limit_l_min -25
_diffrn_reflns_number 35935
_diffrn_reflns_theta_full 27.51
_diffrn_reflns_theta_max 27.51
_diffrn_reflns_theta_min 3.02
_exptl_absorpt_coefficient_mu 0.428
_exptl_absorpt_correction_T_max 0.9584
_exptl_absorpt_correction_T_min 0.8931
_exptl_absorpt_correction_type multi-scan
_exptl_absorpt_process_details 'Jacobson, R. (1998) Private communication'
_exptl_crystal_colour red
_exptl_crystal_density_diffrn 1.213
_exptl_crystal_density_method 'not measured'
_exptl_crystal_description block
_exptl_crystal_F_000 2936
_exptl_crystal_size_max 0.27
_exptl_crystal_size_mid 0.25
_exptl_crystal_size_min 0.10
_refine_diff_density_max 0.946
_refine_diff_density_min -0.636
_refine_diff_density_rms 0.167
_refine_ls_extinction_coef 0.0019(3)
_refine_ls_extinction_expression Fc^*^=kFc[1+0.001xFc^2^\l^3^/sin(2\q)]^-1/4^
_refine_ls_extinction_method SHELXL
_refine_ls_goodness_of_fit_ref 1.059
_refine_ls_hydrogen_treatment mixed
_refine_ls_matrix_type full
_refine_ls_number_parameters 411
_refine_ls_number_reflns 8598
_refine_ls_number_restraints 3
_refine_ls_restrained_S_all 1.059
_refine_ls_R_factor_all 0.1258
_refine_ls_R_factor_gt 0.0808
_refine_ls_shift/su_max 0.001
_refine_ls_shift/su_mean 0.000
_refine_ls_structure_factor_coef Fsqd
_refine_ls_weighting_details 'calc w=1/[\s^2^(Fo^2^)+(0.1234P)^2^+20.3201P] where P=(Fo^2^+2Fc^2^)/3'
_refine_ls_weighting_scheme calc
_refine_ls_wR_factor_gt 0.1999
_refine_ls_wR_factor_ref 0.2475
_reflns_number_gt 5562
_reflns_number_total 8598
_reflns_threshold_expression >2sigma(I)
_cod_data_source_file ma902700v_si_002.cif
_cod_data_source_block 4d
_cod_original_cell_volume 7553(7)
_cod_database_code 1502789

loop_
_symmetry_equiv_pos_as_xyz
'x, y, z'
'-x, y, -z+1/2'
'x+1/2, y+1/2, z'
'-x+1/2, y+1/2, -z+1/2'
'-x, -y, -z'
'x, -y, z-1/2'
'-x+1/2, -y+1/2, -z'
'x+1/2, -y+1/2, z-1/2'

loop_
_atom_site_label
_atom_site_type_symbol
_atom_site_fract_x
_atom_site_fract_y
_atom_site_fract_z
_atom_site_U_iso_or_equiv
_atom_site_adp_type
_atom_site_occupancy
_atom_site_symmetry_multiplicity
_atom_site_calc_flag
_atom_site_refinement_flags
Ti1 Ti 0.70552(3) 0.47495(5) 0.70784(4) 0.0272(2) Uani 1 1 d .
Cl1 Cl 0.71649(4) 0.59408(7) 0.63680(6) 0.0355(3) Uani 1 1 d .
Cl2 Cl 0.78321(4) 0.40861(8) 0.72667(6) 0.0375(3) Uani 1 1 d .
Si1 Si 0.62610(4) 0.31537(8) 0.77594(6) 0.0279(3) Uani 1 1 d .
O1 O 0.67349(11) 0.39223(19) 0.65295(14) 0.0313(7) Uani 1 1 d .
C1 C 0.65469(15) 0.4350(3) 0.7861(2) 0.0289(9) Uani 1 1 d .
C2 C 0.63079(15) 0.5161(3) 0.7531(2) 0.0274(9) Uani 1 1 d .
C3 C 0.66182(16) 0.5969(3) 0.7687(2) 0.0290(9) Uani 1 1 d .
C4 C 0.70604(15) 0.5669(3) 0.8121(2) 0.0272(8) Uani 1 1 d .
C5 C 0.70004(15) 0.4701(3) 0.8269(2) 0.0273(9) Uani 1 1 d .
C6 C 0.58687(16) 0.5242(3) 0.7055(2) 0.0301(9) Uani 1 1 d .
H1 H 0.5671 0.4704 0.6930 0.036 Uiso 1 1 calc R
C7 C 0.64582(17) 0.6838(3) 0.7420(2) 0.0344(10) Uani 1 1 d .
H2 H 0.6648 0.7386 0.7542 0.041 Uiso 1 1 calc R
C8 C 0.75013(16) 0.6157(3) 0.8397(2) 0.0333(9) Uani 1 1 d .
H3 H 0.7549 0.6794 0.8292 0.040 Uiso 1 1 calc R
C9 C 0.73739(16) 0.4260(3) 0.8718(2) 0.0314(9) Uani 1 1 d .
H4 H 0.7332 0.3623 0.8831 0.038 Uiso 1 1 calc R
C10 C 0.61006(15) 0.2881(3) 0.6843(2) 0.0295(9) Uani 1 1 d .
C11 C 0.63717(15) 0.3258(3) 0.6338(2) 0.0271(8) Uani 1 1 d .
C12 C 0.62939(15) 0.3004(3) 0.5660(2) 0.0298(9) Uani 1 1 d .
C13 C 0.59048(16) 0.2362(3) 0.5493(2) 0.0337(10) Uani 1 1 d .
H5 H 0.5840 0.2174 0.5037 0.040 Uiso 1 1 calc R
C14 C 0.56049(16) 0.1981(3) 0.5958(2) 0.0354(10) Uani 1 1 d .
C15 C 0.57135(16) 0.2248(3) 0.6627(2) 0.0325(9) Uani 1 1 d .
H6 H 0.5516 0.1990 0.6950 0.039 Uiso 1 1 calc R
C16 C 0.57291(17) 0.6085(3) 0.6778(2) 0.0351(10) Uani 1 1 d .
C17 C 0.60259(17) 0.6885(3) 0.6982(2) 0.0360(10) Uani 1 1 d .
H7 H 0.5918 0.7476 0.6806 0.043 Uiso 1 1 calc R
C18 C 0.78536(16) 0.5689(3) 0.8816(2) 0.0328(9) Uani 1 1 d .
H8 H 0.8150 0.6013 0.8999 0.039 Uiso 1 1 calc R
C19 C 0.77959(16) 0.4737(3) 0.8991(2) 0.0320(9) Uani 1 1 d .
C20 C 0.52692(18) 0.6184(3) 0.6250(2) 0.0393(11) Uani 1 1 d .
C21 C 0.5069(3) 0.5264(5) 0.6010(5) 0.115(4) Uani 1 1 d .
H9 H 0.5240 0.5069 0.5622 0.138 Uiso 1 1 calc R
H10 H 0.4702 0.5311 0.5879 0.138 Uiso 1 1 calc R
H11 H 0.5134 0.4803 0.6370 0.138 Uiso 1 1 calc R
C22 C 0.4857(3) 0.6677(9) 0.6568(4) 0.150(5) Uani 1 1 d .
H12 H 0.4643 0.6218 0.6768 0.180 Uiso 1 1 calc R
H13 H 0.4647 0.7037 0.6226 0.180 Uiso 1 1 calc R
H14 H 0.5009 0.7099 0.6917 0.180 Uiso 1 1 calc R
C23 C 0.5407(3) 0.6722(6) 0.5673(4) 0.112(4) Uani 1 1 d .
H15 H 0.5346 0.7386 0.5747 0.135 Uiso 1 1 calc R
H16 H 0.5199 0.6516 0.5266 0.135 Uiso 1 1 calc R
H17 H 0.5768 0.6623 0.5621 0.135 Uiso 1 1 calc R
C24 C 0.82134(18) 0.4275(3) 0.9466(2) 0.0389(10) Uani 1 1 d .
C25 C 0.8080(2) 0.3278(4) 0.9648(3) 0.0593(16) Uani 1 1 d .
H18 H 0.7901 0.3284 1.0051 0.071 Uiso 1 1 calc R
H19 H 0.8393 0.2911 0.9734 0.071 Uiso 1 1 calc R
H20 H 0.7861 0.2999 0.9276 0.071 Uiso 1 1 calc R
C26 C 0.8304(2) 0.4840(4) 1.0124(3) 0.0534(14) Uani 1 1 d .
H21 H 0.8566 0.5313 1.0080 0.064 Uiso 1 1 calc R
H22 H 0.8417 0.4419 1.0495 0.064 Uiso 1 1 calc R
H23 H 0.7986 0.5145 1.0214 0.064 Uiso 1 1 calc R
C27 C 0.87075(19) 0.4276(4) 0.9124(3) 0.0522(13) Uani 1 1 d .
H24 H 0.8726 0.3703 0.8861 0.063 Uiso 1 1 calc R
H25 H 0.9001 0.4307 0.9466 0.063 Uiso 1 1 calc R
H26 H 0.8710 0.4817 0.8826 0.063 Uiso 1 1 calc R
C28 C 0.66087(16) 0.3425(3) 0.5123(2) 0.0325(9) Uani 1 1 d .
C29 C 0.6431(2) 0.4427(4) 0.4982(3) 0.0489(13) Uani 1 1 d .
H27 H 0.6153 0.4431 0.4617 0.059 Uiso 1 1 calc R
H28 H 0.6716 0.4800 0.4852 0.059 Uiso 1 1 calc R
H29 H 0.6311 0.4693 0.5387 0.059 Uiso 1 1 calc R
C30 C 0.71847(16) 0.3421(4) 0.5356(2) 0.0399(11) Uani 1 1 d .
H30 H 0.7278 0.4005 0.5592 0.048 Uiso 1 1 calc R
H31 H 0.7376 0.3363 0.4965 0.048 Uiso 1 1 calc R
H32 H 0.7266 0.2894 0.5659 0.048 Uiso 1 1 calc R
C31 C 0.6531(2) 0.2864(4) 0.4469(2) 0.0456(12) Uani 1 1 d .
H33 H 0.6787 0.2367 0.4480 0.055 Uiso 1 1 calc R
H34 H 0.6568 0.3278 0.4088 0.055 Uiso 1 1 calc R
H35 H 0.6190 0.2589 0.4420 0.055 Uiso 1 1 calc R
C32 C 0.51828(19) 0.1315(4) 0.5731(3) 0.0487(13) Uani 1 1 d .
H52 H 0.4867 0.1664 0.5613 0.058 Uiso 1 1 calc R
H53 H 0.5135 0.0876 0.6094 0.058 Uiso 1 1 calc R
H54 H 0.5271 0.0970 0.5338 0.058 Uiso 1 1 calc R
C33 C 0.56562(16) 0.3143(3) 0.8173(2) 0.0329(9) Uani 1 1 d .
H39 H 0.5431 0.3646 0.7978 0.039 Uiso 1 1 calc R
H40 H 0.5479 0.2542 0.8074 0.039 Uiso 1 1 calc R
C34 C 0.57421(19) 0.3274(4) 0.8932(2) 0.0480(13) Uani 1 1 d .
H41 H 0.5789 0.2664 0.9150 0.058 Uiso 1 1 calc R
H42 H 0.5446 0.3586 0.9087 0.058 Uiso 1 1 calc R
H43 H 0.6047 0.3655 0.9047 0.058 Uiso 1 1 calc R
C35 C 0.67023(16) 0.2243(3) 0.8144(2) 0.0351(10) Uani 1 1 d .
H44 H 0.7027 0.2273 0.7940 0.042 Uiso 1 1 calc R
H45 H 0.6777 0.2370 0.8630 0.042 Uiso 1 1 calc R
C36 C 0.64754(19) 0.1260(3) 0.8045(3) 0.0429(11) Uani 1 1 d .
H46 H 0.6283 0.1107 0.8422 0.051 Uiso 1 1 calc R
H47 H 0.6751 0.0807 0.8024 0.051 Uiso 1 1 calc R
H48 H 0.6248 0.1240 0.7626 0.051 Uiso 1 1 calc R
C37 C 0.5213(5) -0.0702(7) 0.6937(9) 0.154(6) Uani 1 1 d D
H36 H 0.5359 -0.0762 0.6526 0.185 Uiso 1 1 calc R
C38 C 0.5544(6) -0.0651(7) 0.7532(9) 0.152(6) Uani 1 1 d D
H37 H 0.5902 -0.0605 0.7523 0.182 Uiso 1 1 calc R
C39 C 0.5344(5) -0.0670(7) 0.8091(9) 0.165(6) Uani 1 1 d D
C40 C 0.5705(7) -0.0870(11) 0.8516(13) 0.132(10) Uani 0.50 1 d P
H49 H 0.5725 -0.1548 0.8569 0.159 Uiso 0.50 1 calc PR
H50 H 0.5651 -0.0582 0.8946 0.159 Uiso 0.50 1 calc PR
H51 H 0.6023 -0.0637 0.8367 0.159 Uiso 0.50 1 calc PR
H38 H 0.557(3) -0.065(4) 0.849(2) 0.201 Uiso 0.50 1 d PD

loop_
_atom_site_aniso_label
_atom_site_aniso_U_11
_atom_site_aniso_U_22
_atom_site_aniso_U_33
_atom_site_aniso_U_23
_atom_site_aniso_U_13
_atom_site_aniso_U_12
Ti1 0.0254(4) 0.0243(4) 0.0322(4) 0.0012(3) 0.0039(3) -0.0019(3)
Cl1 0.0380(6) 0.0302(5) 0.0389(6) 0.0071(4) 0.0062(5) -0.0037(4)
Cl2 0.0315(6) 0.0356(6) 0.0460(7) 0.0031(5) 0.0070(5) 0.0072(4)
Si1 0.0250(6) 0.0250(6) 0.0339(6) 0.0019(5) 0.0046(5) -0.0018(4)
O1 0.0323(15) 0.0290(15) 0.0332(16) -0.0004(12) 0.0059(12) -0.0049(12)
C1 0.027(2) 0.030(2) 0.030(2) -0.0013(17) 0.0060(17) -0.0009(17)
C2 0.0224(19) 0.027(2) 0.033(2) -0.0005(17) 0.0043(16) -0.0001(15)
C3 0.030(2) 0.024(2) 0.033(2) -0.0039(16) 0.0047(17) 0.0003(16)
C4 0.029(2) 0.026(2) 0.028(2) -0.0004(16) 0.0051(16) -0.0022(16)
C5 0.029(2) 0.025(2) 0.028(2) -0.0015(16) 0.0045(17) 0.0020(16)
C6 0.030(2) 0.026(2) 0.035(2) 0.0023(17) 0.0049(18) -0.0021(16)
C7 0.034(2) 0.026(2) 0.043(3) -0.0009(18) 0.0046(19) 0.0008(18)
C8 0.034(2) 0.029(2) 0.037(2) -0.0039(18) 0.0064(19) -0.0049(18)
C9 0.031(2) 0.030(2) 0.034(2) 0.0022(17) 0.0056(18) -0.0001(17)
C10 0.027(2) 0.023(2) 0.038(2) 0.0003(17) 0.0035(17) 0.0014(16)
C11 0.0223(19) 0.025(2) 0.034(2) 0.0012(16) 0.0014(16) -0.0021(15)
C12 0.027(2) 0.030(2) 0.032(2) -0.0023(17) 0.0018(17) 0.0014(17)
C13 0.033(2) 0.030(2) 0.037(2) -0.0060(18) 0.0004(18) -0.0001(18)
C14 0.026(2) 0.034(2) 0.046(3) -0.005(2) 0.0026(19) -0.0018(18)
C15 0.028(2) 0.031(2) 0.039(2) 0.0009(18) 0.0034(18) -0.0039(17)
C16 0.032(2) 0.036(2) 0.038(2) 0.0030(19) 0.0057(19) -0.0003(18)
C17 0.034(2) 0.026(2) 0.047(3) 0.0060(19) 0.004(2) 0.0043(18)
C18 0.030(2) 0.037(2) 0.030(2) -0.0042(18) -0.0010(18) -0.0077(18)
C19 0.028(2) 0.037(2) 0.031(2) -0.0003(18) 0.0025(17) -0.0005(18)
C20 0.037(2) 0.036(2) 0.043(3) 0.008(2) -0.001(2) 0.005(2)
C21 0.111(7) 0.066(5) 0.145(8) 0.020(5) -0.087(6) -0.012(4)
C22 0.050(4) 0.320(16) 0.076(5) -0.002(7) -0.004(4) 0.091(7)
C23 0.117(7) 0.134(7) 0.073(5) 0.060(5) -0.047(5) -0.069(6)
C24 0.037(2) 0.038(3) 0.039(3) -0.002(2) -0.006(2) 0.000(2)
C25 0.056(3) 0.048(3) 0.067(4) 0.016(3) -0.024(3) -0.007(3)
C26 0.055(3) 0.061(3) 0.040(3) -0.007(2) -0.015(2) 0.011(3)
C27 0.039(3) 0.057(3) 0.060(3) -0.002(3) -0.001(2) 0.012(2)
C28 0.035(2) 0.032(2) 0.030(2) 0.0001(18) 0.0017(18) 0.0003(18)
C29 0.053(3) 0.043(3) 0.050(3) 0.014(2) 0.002(2) 0.005(2)
C30 0.034(2) 0.054(3) 0.032(2) -0.004(2) 0.0061(19) -0.003(2)
C31 0.048(3) 0.054(3) 0.034(3) -0.002(2) 0.003(2) -0.007(2)
C32 0.043(3) 0.044(3) 0.059(3) -0.009(2) 0.003(2) -0.015(2)
C33 0.030(2) 0.033(2) 0.036(2) 0.0042(18) 0.0076(18) 0.0019(17)
C34 0.042(3) 0.063(3) 0.043(3) 0.002(2) 0.020(2) -0.002(2)
C35 0.031(2) 0.033(2) 0.041(2) 0.0014(19) 0.0042(19) -0.0003(18)
C36 0.045(3) 0.026(2) 0.056(3) 0.001(2) -0.004(2) 0.000(2)
C37 0.138(10) 0.078(6) 0.270(17) -0.068(9) 0.130(11) -0.037(7)
C38 0.159(12) 0.073(6) 0.239(17) -0.053(9) 0.093(12) -0.048(8)
C39 0.159(11) 0.074(6) 0.288(17) 0.053(9) 0.145(12) 0.027(7)
C40 0.098(13) 0.041(8) 0.24(3) 0.052(11) -0.070(16) -0.013(8)

loop_
_atom_type_symbol
_atom_type_description
_atom_type_scat_dispersion_real
_atom_type_scat_dispersion_imag
_atom_type_scat_source
C C 0.0033 0.0016 'International Tables Vol C Tables 4.2.6.8 and 6.1.1.4'
Cl Cl 0.1484 0.1585 'International Tables Vol C Tables 4.2.6.8 and 6.1.1.4'
O O 0.0106 0.0060 'International Tables Vol C Tables 4.2.6.8 and 6.1.1.4'
Si Si 0.0817 0.0704 'International Tables Vol C Tables 4.2.6.8 and 6.1.1.4'
Ti Ti 0.2776 0.4457 'International Tables Vol C Tables 4.2.6.8 and 6.1.1.4'
H H 0.0000 0.0000 'International Tables Vol C Tables 4.2.6.8 and 6.1.1.4'

loop_
_geom_angle_atom_site_label_1
_geom_angle_atom_site_label_2
_geom_angle_atom_site_label_3
_geom_angle
_geom_angle_site_symmetry_1
_geom_angle_site_symmetry_3
O1 Ti1 C1 88.97(15) . .
O1 Ti1 Cl2 100.77(11) . .
C1 Ti1 Cl2 112.08(12) . .
O1 Ti1 Cl1 101.51(11) . .
C1 Ti1 Cl1 139.36(12) . .
Cl2 Ti1 Cl1 104.41(5) . .
O1 Ti1 C2 92.48(14) . .
C1 Ti1 C2 36.86(15) . .
Cl2 Ti1 C2 146.41(11) . .
Cl1 Ti1 C2 102.92(11) . .
O1 Ti1 C5 121.44(14) . .
C1 Ti1 C5 36.50(14) . .
Cl2 Ti1 C5 88.37(10) . .
Cl1 Ti1 C5 132.14(10) . .
C2 Ti1 C5 58.64(14) . .
O1 Ti1 C4 147.42(13) . .
C1 Ti1 C4 59.63(14) . .
Cl2 Ti1 C4 99.24(11) . .
Cl1 Ti1 C4 98.05(11) . .
C2 Ti1 C4 57.64(14) . .
C5 Ti1 C4 34.09(13) . .
O1 Ti1 C3 124.10(14) . .
C1 Ti1 C3 59.56(15) . .
Cl2 Ti1 C3 132.52(11) . .
Cl1 Ti1 C3 82.80(11) . .
C2 Ti1 C3 34.45(13) . .
C5 Ti1 C3 56.88(14) . .
C4 Ti1 C3 33.91(14) . .
C35 Si1 C33 109.6(2) . .
C35 Si1 C1 111.70(19) . .
C33 Si1 C1 108.10(19) . .
C35 Si1 C10 108.9(2) . .
C33 Si1 C10 108.42(19) . .
C1 Si1 C10 110.02(18) . .
C11 O1 Ti1 155.4(3) . .
C2 C1 C5 105.6(3) . .
C2 C1 Si1 122.2(3) . .
C5 C1 Si1 132.1(3) . .
C2 C1 Ti1 74.9(2) . .
C5 C1 Ti1 77.8(2) . .
Si1 C1 Ti1 114.86(19) . .
C6 C2 C3 119.1(4) . .
C6 C2 C1 130.9(4) . .
C3 C2 C1 109.7(4) . .
C6 C2 Ti1 115.0(3) . .
C3 C2 Ti1 78.6(2) . .
C1 C2 Ti1 68.3(2) . .
C7 C3 C2 119.5(4) . .
C7 C3 C4 133.3(4) . .
C2 C3 C4 107.2(3) . .
C7 C3 Ti1 125.0(3) . .
C2 C3 Ti1 66.9(2) . .
C4 C3 Ti1 72.4(2) . .
C8 C4 C5 120.1(4) . .
C8 C4 C3 131.6(4) . .
C5 C4 C3 108.3(3) . .
C8 C4 Ti1 121.6(3) . .
C5 C4 Ti1 70.6(2) . .
C3 C4 Ti1 73.7(2) . .
C9 C5 C4 118.8(4) . .
C9 C5 C1 132.4(4) . .
C4 C5 C1 108.6(4) . .
C9 C5 Ti1 122.2(3) . .
C4 C5 Ti1 75.3(2) . .
C1 C5 Ti1 65.7(2) . .
C16 C6 C2 120.6(4) . .
C16 C6 H1 119.7 . .
C2 C6 H1 119.7 . .
C17 C7 C3 119.1(4) . .
C17 C7 H2 120.4 . .
C3 C7 H2 120.4 . .
C18 C8 C4 118.4(4) . .
C18 C8 H3 120.8 . .
C4 C8 H3 120.8 . .
C19 C9 C5 120.9(4) . .
C19 C9 H4 119.6 . .
C5 C9 H4 119.6 . .
C15 C10 C11 115.8(4) . .
C15 C10 Si1 121.2(3) . .
C11 C10 Si1 122.9(3) . .
O1 C11 C12 118.5(3) . .
O1 C11 C10 117.2(4) . .
C12 C11 C10 124.4(4) . .
C13 C12 C11 115.8(4) . .
C13 C12 C28 121.7(4) . .
C11 C12 C28 122.6(4) . .
C12 C13 C14 123.5(4) . .
C12 C13 H5 118.2 . .
C14 C13 H5 118.2 . .
C15 C14 C13 117.5(4) . .
C15 C14 C32 122.4(4) . .
C13 C14 C32 120.1(4) . .
C14 C15 C10 123.0(4) . .
C14 C15 H6 118.5 . .
C10 C15 H6 118.5 . .
C6 C16 C17 118.7(4) . .
C6 C16 C20 121.6(4) . .
C17 C16 C20 119.7(4) . .
C7 C17 C16 122.8(4) . .
C7 C17 H7 118.6 . .
C16 C17 H7 118.6 . .
C8 C18 C19 122.8(4) . .
C8 C18 H8 118.6 . .
C19 C18 H8 118.6 . .
C9 C19 C18 119.0(4) . .
C9 C19 C24 122.3(4) . .
C18 C19 C24 118.8(4) . .
C23 C20 C21 108.7(6) . .
C23 C20 C22 109.9(7) . .
C21 C20 C22 108.0(7) . .
C23 C20 C16 110.4(5) . .
C21 C20 C16 111.8(4) . .
C22 C20 C16 108.0(5) . .
C20 C21 H9 109.5 . .
C20 C21 H10 109.5 . .
H9 C21 H10 109.5 . .
C20 C21 H11 109.5 . .
H9 C21 H11 109.5 . .
H10 C21 H11 109.5 . .
C20 C22 H12 109.5 . .
C20 C22 H13 109.5 . .
H12 C22 H13 109.5 . .
C20 C22 H14 109.5 . .
H12 C22 H14 109.5 . .
H13 C22 H14 109.5 . .
C20 C23 H15 109.5 . .
C20 C23 H16 109.5 . .
H15 C23 H16 109.5 . .
C20 C23 H17 109.5 . .
H15 C23 H17 109.5 . .
H16 C23 H17 109.5 . .
C25 C24 C19 112.7(4) . .
C25 C24 C27 109.6(4) . .
C19 C24 C27 108.2(4) . .
C25 C24 C26 107.8(4) . .
C19 C24 C26 109.9(4) . .
C27 C24 C26 108.6(4) . .
C24 C25 H18 109.5 . .
C24 C25 H19 109.5 . .
H18 C25 H19 109.5 . .
C24 C25 H20 109.5 . .
H18 C25 H20 109.5 . .
H19 C25 H20 109.5 . .
C24 C26 H21 109.5 . .
C24 C26 H22 109.5 . .
H21 C26 H22 109.5 . .
C24 C26 H23 109.5 . .
H21 C26 H23 109.5 . .
H22 C26 H23 109.5 . .
C24 C27 H24 109.5 . .
C24 C27 H25 109.5 . .
H24 C27 H25 109.5 . .
C24 C27 H26 109.5 . .
H24 C27 H26 109.5 . .
H25 C27 H26 109.5 . .
C29 C28 C31 109.0(4) . .
C29 C28 C30 109.4(4) . .
C31 C28 C30 107.1(4) . .
C29 C28 C12 108.5(4) . .
C31 C28 C12 111.0(4) . .
C30 C28 C12 111.9(3) . .
C28 C29 H27 109.5 . .
C28 C29 H28 109.5 . .
H27 C29 H28 109.5 . .
C28 C29 H29 109.5 . .
H27 C29 H29 109.5 . .
H28 C29 H29 109.5 . .
C28 C30 H30 109.5 . .
C28 C30 H31 109.5 . .
H30 C30 H31 109.5 . .
C28 C30 H32 109.5 . .
H30 C30 H32 109.5 . .
H31 C30 H32 109.5 . .
C28 C31 H33 109.5 . .
C28 C31 H34 109.5 . .
H33 C31 H34 109.5 . .
C28 C31 H35 109.5 . .
H33 C31 H35 109.5 . .
H34 C31 H35 109.5 . .
C14 C32 H52 109.5 . .
C14 C32 H53 109.5 . .
H52 C32 H53 109.5 . .
C14 C32 H54 109.5 . .
H52 C32 H54 109.5 . .
H53 C32 H54 109.5 . .
C34 C33 Si1 113.4(3) . .
C34 C33 H39 108.9 . .
Si1 C33 H39 108.9 . .
C34 C33 H40 108.9 . .
Si1 C33 H40 108.9 . .
H39 C33 H40 107.7 . .
C33 C34 H41 109.5 . .
C33 C34 H42 109.5 . .
H41 C34 H42 109.5 . .
C33 C34 H43 109.5 . .
H41 C34 H43 109.5 . .
H42 C34 H43 109.5 . .
C36 C35 Si1 111.8(3) . .
C36 C35 H44 109.2 . .
Si1 C35 H44 109.2 . .
C36 C35 H45 109.2 . .
Si1 C35 H45 109.2 . .
H44 C35 H45 107.9 . .
C35 C36 H46 109.5 . .
C35 C36 H47 109.5 . .
H46 C36 H47 109.5 . .
C35 C36 H48 109.5 . .
H46 C36 H48 109.5 . .
H47 C36 H48 109.5 . .
C38 C37 C39 124.2(12) . 2_656
C38 C37 H36 117.9 . .
C39 C37 H36 117.9 2_656 .
C39 C38 C37 117.5(15) . .
C39 C38 C40 37.1(11) . .
C37 C38 C40 151.5(12) . .
C39 C38 H37 121.3 . .
C37 C38 H37 121.3 . .
C40 C38 H37 85.5 . .
C40 C39 C38 104.1(18) . .
C40 C39 C37 135.4(18) . 2_656
C38 C39 C37 118.0(17) . 2_656
C40 C39 H38 20(4) . .
C38 C39 H38 118(5) . .
C37 C39 H38 124(5) 2_656 .
C39 C40 C38 38.8(10) . .
C39 C40 H49 109.5 . .
C38 C40 H49 105.5 . .
C39 C40 H50 109.5 . .
C38 C40 H50 140.1 . .
H49 C40 H50 109.5 . .
C39 C40 H51 109.5 . .
C38 C40 H51 75.2 . .
H49 C40 H51 109.5 . .
H50 C40 H51 109.5 . .
C39 C40 H38 43(4) . .
C38 C40 H38 74(6) . .
H49 C40 H38 133.4 . .
H50 C40 H38 68.0 . .
H51 C40 H38 115.0 . .

loop_
_geom_bond_atom_site_label_1
_geom_bond_atom_site_label_2
_geom_bond_distance
_geom_bond_site_symmetry_2
Ti1 O1 1.771(3) .
Ti1 C1 2.246(4) .
Ti1 Cl2 2.2566(16) .
Ti1 Cl1 2.2632(15) .
Ti1 C2 2.334(4) .
Ti1 C5 2.408(4) .
Ti1 C4 2.470(4) .
Ti1 C3 2.487(4) .
Si1 C35 1.862(4) .
Si1 C33 1.877(4) .
Si1 C1 1.878(4) .
Si1 C10 1.882(5) .
O1 C11 1.377(5) .
C1 C2 1.450(6) .
C1 C5 1.466(6) .
C2 C6 1.426(6) .
C2 C3 1.435(6) .
C3 C7 1.403(6) .
C3 C4 1.446(6) .
C4 C8 1.420(6) .
C4 C5 1.431(6) .
C5 C9 1.412(6) .
C6 C16 1.365(6) .
C6 H1 0.9500 .
C7 C17 1.366(6) .
C7 H2 0.9500 .
C8 C18 1.362(6) .
C8 H3 0.9500 .
C9 C19 1.372(6) .
C9 H4 0.9500 .
C10 C15 1.401(6) .
C10 C11 1.410(6) .
C11 C12 1.400(6) .
C12 C13 1.394(6) .
C12 C28 1.552(6) .
C13 C14 1.399(6) .
C13 H5 0.9500 .
C14 C15 1.395(6) .
C14 C32 1.502(6) .
C15 H6 0.9500 .
C16 C17 1.425(6) .
C16 C20 1.530(7) .
C17 H7 0.9500 .
C18 C19 1.423(6) .
C18 H8 0.9500 .
C19 C24 1.529(6) .
C20 C23 1.469(8) .
C20 C21 1.483(8) .
C20 C22 1.497(9) .
C21 H9 0.9800 .
C21 H10 0.9800 .
C21 H11 0.9800 .
C22 H12 0.9800 .
C22 H13 0.9800 .
C22 H14 0.9800 .
C23 H15 0.9800 .
C23 H16 0.9800 .
C23 H17 0.9800 .
C24 C25 1.526(7) .
C24 C27 1.537(7) .
C24 C26 1.546(7) .
C25 H18 0.9800 .
C25 H19 0.9800 .
C25 H20 0.9800 .
C26 H21 0.9800 .
C26 H22 0.9800 .
C26 H23 0.9800 .
C27 H24 0.9800 .
C27 H25 0.9800 .
C27 H26 0.9800 .
C28 C29 1.530(7) .
C28 C31 1.534(6) .
C28 C30 1.543(6) .
C29 H27 0.9800 .
C29 H28 0.9800 .
C29 H29 0.9800 .
C30 H30 0.9800 .
C30 H31 0.9800 .
C30 H32 0.9800 .
C31 H33 0.9800 .
C31 H34 0.9800 .
C31 H35 0.9800 .
C32 H52 0.9800 .
C32 H53 0.9800 .
C32 H54 0.9800 .
C33 C34 1.526(6) .
C33 H39 0.9900 .
C33 H40 0.9900 .
C34 H41 0.9800 .
C34 H42 0.9800 .
C34 H43 0.9800 .
C35 C36 1.537(6) .
C35 H44 0.9900 .
C35 H45 0.9900 .
C36 H46 0.9800 .
C36 H47 0.9800 .
C36 H48 0.9800 .
C37 C38 1.403(19) .
C37 C39 1.465(16) 2_656
C37 H36 0.9500 .
C38 C39 1.290(18) .
C38 C40 2.00(3) .
C38 H37 0.9500 .
C39 C40 1.24(2) .
C39 C37 1.465(16) 2_656
C39 H38 0.95(2) .
C40 H49 0.9800 .
C40 H50 0.9800 .
C40 H51 0.9800 .
C40 H38 0.48(7) .

loop_
_geom_torsion_atom_site_label_1
_geom_torsion_atom_site_label_2
_geom_torsion_atom_site_label_3
_geom_torsion_atom_site_label_4
_geom_torsion
_geom_torsion_site_symmetry_1
_geom_torsion_site_symmetry_4
C1 Ti1 O1 C11 3.6(6) . .
Cl2 Ti1 O1 C11 115.9(6) . .
Cl1 Ti1 O1 C11 -136.8(6) . .
C2 Ti1 O1 C11 -33.1(6) . .
C5 Ti1 O1 C11 21.2(7) . .
C4 Ti1 O1 C11 -11.0(8) . .
C3 Ti1 O1 C11 -47.7(7) . .
C35 Si1 C1 C2 171.7(3) . .
C33 Si1 C1 C2 -67.6(4) . .
C10 Si1 C1 C2 50.6(4) . .
C35 Si1 C1 C5 -11.5(4) . .
C33 Si1 C1 C5 109.2(4) . .
C10 Si1 C1 C5 -132.6(4) . .
C35 Si1 C1 Ti1 84.5(3) . .
C33 Si1 C1 Ti1 -154.9(2) . .
C10 Si1 C1 Ti1 -36.6(3) . .
O1 Ti1 C1 C2 -95.5(2) . .
Cl2 Ti1 C1 C2 163.3(2) . .
Cl1 Ti1 C1 C2 11.1(3) . .
C5 Ti1 C1 C2 110.1(3) . .
C4 Ti1 C1 C2 75.4(2) . .
C3 Ti1 C1 C2 35.8(2) . .
O1 Ti1 C1 C5 154.4(2) . .
Cl2 Ti1 C1 C5 53.2(2) . .
Cl1 Ti1 C1 C5 -99.1(2) . .
C2 Ti1 C1 C5 -110.1(3) . .
C4 Ti1 C1 C5 -34.7(2) . .
C3 Ti1 C1 C5 -74.3(2) . .
O1 Ti1 C1 Si1 23.4(2) . .
Cl2 Ti1 C1 Si1 -77.8(2) . .
Cl1 Ti1 C1 Si1 129.98(16) . .
C2 Ti1 C1 Si1 118.9(3) . .
C5 Ti1 C1 Si1 -131.0(3) . .
C4 Ti1 C1 Si1 -165.7(3) . .
C3 Ti1 C1 Si1 154.8(3) . .
C5 C1 C2 C6 177.2(4) . .
Si1 C1 C2 C6 -5.3(6) . .
Ti1 C1 C2 C6 104.8(4) . .
C5 C1 C2 C3 4.0(4) . .
Si1 C1 C2 C3 -178.5(3) . .
Ti1 C1 C2 C3 -68.4(3) . .
C5 C1 C2 Ti1 72.4(3) . .
Si1 C1 C2 Ti1 -110.1(3) . .
O1 Ti1 C2 C6 -41.3(3) . .
C1 Ti1 C2 C6 -126.3(4) . .
Cl2 Ti1 C2 C6 -155.1(2) . .
Cl1 Ti1 C2 C6 61.1(3) . .
C5 Ti1 C2 C6 -167.1(4) . .
C4 Ti1 C2 C6 152.5(3) . .
C3 Ti1 C2 C6 116.9(4) . .
O1 Ti1 C2 C3 -158.2(2) . .
C1 Ti1 C2 C3 116.8(4) . .
Cl2 Ti1 C2 C3 88.0(3) . .
Cl1 Ti1 C2 C3 -55.8(2) . .
C5 Ti1 C2 C3 76.0(3) . .
C4 Ti1 C2 C3 35.6(2) . .
O1 Ti1 C2 C1 85.0(2) . .
Cl2 Ti1 C2 C1 -28.8(3) . .
Cl1 Ti1 C2 C1 -172.6(2) . .
C5 Ti1 C2 C1 -40.9(2) . .
C4 Ti1 C2 C1 -81.2(3) . .
C3 Ti1 C2 C1 -116.8(4) . .
C6 C2 C3 C7 6.1(6) . .
C1 C2 C3 C7 -179.8(4) . .
Ti1 C2 C3 C7 118.4(4) . .
C6 C2 C3 C4 -174.0(4) . .
C1 C2 C3 C4 0.2(4) . .
Ti1 C2 C3 C4 -61.6(3) . .
C6 C2 C3 Ti1 -112.4(4) . .
C1 C2 C3 Ti1 61.7(3) . .
O1 Ti1 C3 C7 -84.2(4) . .
C1 Ti1 C3 C7 -149.2(4) . .
Cl2 Ti1 C3 C7 117.8(3) . .
Cl1 Ti1 C3 C7 14.9(4) . .
C2 Ti1 C3 C7 -110.8(5) . .
C5 Ti1 C3 C7 167.7(4) . .
C4 Ti1 C3 C7 131.0(5) . .
O1 Ti1 C3 C2 26.6(3) . .
C1 Ti1 C3 C2 -38.4(2) . .
Cl2 Ti1 C3 C2 -131.4(2) . .
Cl1 Ti1 C3 C2 125.6(2) . .
C5 Ti1 C3 C2 -81.5(3) . .
C4 Ti1 C3 C2 -118.2(3) . .
O1 Ti1 C3 C4 144.8(2) . .
C1 Ti1 C3 C4 79.8(3) . .
Cl2 Ti1 C3 C4 -13.2(3) . .
Cl1 Ti1 C3 C4 -116.2(2) . .
C2 Ti1 C3 C4 118.2(3) . .
C5 Ti1 C3 C4 36.7(2) . .
C7 C3 C4 C8 -3.9(8) . .
C2 C3 C4 C8 176.1(4) . .
Ti1 C3 C4 C8 118.0(5) . .
C7 C3 C4 C5 175.6(4) . .
C2 C3 C4 C5 -4.4(4) . .
Ti1 C3 C4 C5 -62.5(3) . .
C7 C3 C4 Ti1 -121.9(5) . .
C2 C3 C4 Ti1 58.1(3) . .
O1 Ti1 C4 C8 168.4(3) . .
C1 Ti1 C4 C8 151.3(4) . .
Cl2 Ti1 C4 C8 41.0(3) . .
Cl1 Ti1 C4 C8 -65.1(3) . .
C2 Ti1 C4 C8 -165.3(4) . .
C5 Ti1 C4 C8 114.1(4) . .
C3 Ti1 C4 C8 -129.2(4) . .
O1 Ti1 C4 C5 54.3(4) . .
C1 Ti1 C4 C5 37.2(2) . .
Cl2 Ti1 C4 C5 -73.0(2) . .
Cl1 Ti1 C4 C5 -179.2(2) . .
C2 Ti1 C4 C5 80.6(2) . .
C3 Ti1 C4 C5 116.8(3) . .
O1 Ti1 C4 C3 -62.5(3) . .
C1 Ti1 C4 C3 -79.6(3) . .
Cl2 Ti1 C4 C3 170.2(2) . .
Cl1 Ti1 C4 C3 64.1(2) . .
C2 Ti1 C4 C3 -36.2(2) . .
C5 Ti1 C4 C3 -116.8(3) . .
C8 C4 C5 C9 3.0(6) . .
C3 C4 C5 C9 -176.5(4) . .
Ti1 C4 C5 C9 119.0(4) . .
C8 C4 C5 C1 -173.5(4) . .
C3 C4 C5 C1 7.0(4) . .
Ti1 C4 C5 C1 -57.5(3) . .
C8 C4 C5 Ti1 -115.9(4) . .
C3 C4 C5 Ti1 64.5(3) . .
C2 C1 C5 C9 177.5(4) . .
Si1 C1 C5 C9 0.3(7) . .
Ti1 C1 C5 C9 -112.3(4) . .
C2 C1 C5 C4 -6.7(4) . .
Si1 C1 C5 C4 176.1(3) . .
Ti1 C1 C5 C4 63.5(3) . .
C2 C1 C5 Ti1 -70.3(3) . .
Si1 C1 C5 Ti1 112.6(4) . .
O1 Ti1 C5 C9 95.7(3) . .
C1 Ti1 C5 C9 126.2(4) . .
Cl2 Ti1 C5 C9 -5.9(3) . .
Cl1 Ti1 C5 C9 -114.0(3) . .
C2 Ti1 C5 C9 167.5(4) . .
C4 Ti1 C5 C9 -115.1(4) . .
C3 Ti1 C5 C9 -151.6(4) . .
O1 Ti1 C5 C4 -149.2(2) . .
C1 Ti1 C5 C4 -118.7(3) . .
Cl2 Ti1 C5 C4 109.2(2) . .
Cl1 Ti1 C5 C4 1.1(3) . .
C2 Ti1 C5 C4 -77.4(2) . .
C3 Ti1 C5 C4 -36.5(2) . .
O1 Ti1 C5 C1 -30.5(3) . .
Cl2 Ti1 C5 C1 -132.1(2) . .
Cl1 Ti1 C5 C1 119.8(2) . .
C2 Ti1 C5 C1 41.3(2) . .
C4 Ti1 C5 C1 118.7(3) . .
C3 Ti1 C5 C1 82.2(3) . .
C3 C2 C6 C16 -3.4(6) . .
C1 C2 C6 C16 -176.1(4) . .
Ti1 C2 C6 C16 -94.0(4) . .
C2 C3 C7 C17 -4.1(6) . .
C4 C3 C7 C17 175.9(4) . .
Ti1 C3 C7 C17 77.1(5) . .
C5 C4 C8 C18 -1.8(6) . .
C3 C4 C8 C18 177.7(4) . .
Ti1 C4 C8 C18 -86.3(4) . .
C4 C5 C9 C19 -2.1(6) . .
C1 C5 C9 C19 173.4(4) . .
Ti1 C5 C9 C19 88.2(5) . .
C35 Si1 C10 C15 83.6(4) . .
C33 Si1 C10 C15 -35.7(4) . .
C1 Si1 C10 C15 -153.7(3) . .
C35 Si1 C10 C11 -93.4(4) . .
C33 Si1 C10 C11 147.3(3) . .
C1 Si1 C10 C11 29.3(4) . .
Ti1 O1 C11 C12 165.8(5) . .
Ti1 O1 C11 C10 -13.9(8) . .
C15 C10 C11 O1 176.4(3) . .
Si1 C10 C11 O1 -6.5(5) . .
C15 C10 C11 C12 -3.4(6) . .
Si1 C10 C11 C12 173.8(3) . .
O1 C11 C12 C13 -177.0(4) . .
C10 C11 C12 C13 2.7(6) . .
O1 C11 C12 C28 1.4(6) . .
C10 C11 C12 C28 -178.8(4) . .
C11 C12 C13 C14 -0.1(6) . .
C28 C12 C13 C14 -178.6(4) . .
C12 C13 C14 C15 -1.5(7) . .
C12 C13 C14 C32 178.2(4) . .
C13 C14 C15 C10 0.8(6) . .
C32 C14 C15 C10 -178.9(4) . .
C11 C10 C15 C14 1.5(6) . .
Si1 C10 C15 C14 -175.7(3) . .
C2 C6 C16 C17 -1.1(6) . .
C2 C6 C16 C20 178.1(4) . .
C3 C7 C17 C16 -0.5(7) . .
C6 C16 C17 C7 3.2(7) . .
C20 C16 C17 C7 -176.0(4) . .
C4 C8 C18 C19 -0.5(6) . .
C5 C9 C19 C18 -0.1(6) . .
C5 C9 C19 C24 -178.6(4) . .
C8 C18 C19 C9 1.4(7) . .
C8 C18 C19 C24 180.0(4) . .
C6 C16 C20 C23 -131.1(6) . .
C17 C16 C20 C23 48.0(7) . .
C6 C16 C20 C21 -9.9(8) . .
C17 C16 C20 C21 169.2(6) . .
C6 C16 C20 C22 108.7(7) . .
C17 C16 C20 C22 -72.1(7) . .
C9 C19 C24 C25 -5.8(7) . .
C18 C19 C24 C25 175.7(4) . .
C9 C19 C24 C27 115.6(5) . .
C18 C19 C24 C27 -62.9(5) . .
C9 C19 C24 C26 -126.0(5) . .
C18 C19 C24 C26 55.5(6) . .
C13 C12 C28 C29 104.8(5) . .
C11 C12 C28 C29 -73.6(5) . .
C13 C12 C28 C31 -14.9(6) . .
C11 C12 C28 C31 166.8(4) . .
C13 C12 C28 C30 -134.4(4) . .
C11 C12 C28 C30 47.2(5) . .
C35 Si1 C33 C34 56.3(4) . .
C1 Si1 C33 C34 -65.7(4) . .
C10 Si1 C33 C34 175.1(3) . .
C33 Si1 C35 C36 61.8(4) . .
C1 Si1 C35 C36 -178.5(3) . .
C10 Si1 C35 C36 -56.7(4) . .
C39 C37 C38 C39 7.1(16) 2_656 .
C39 C37 C38 C40 29(3) 2_656 .
C37 C38 C39 C40 162.5(13) . .
C37 C38 C39 C37 -2.6(14) . 2_656
C40 C38 C39 C37 -165.1(17) . 2_656
C37 C39 C40 C38 161(2) 2_656 .
C37 C38 C40 C39 -34(3) . .
